data_4081131
loop_
_publ_author_name
'Daw, Prosenjit'
'Ghatak, Tapas'
'Doucet, Henri'
'Bera, Jitendra K.'

_publ_section_title
;
 Cyclometalations on the Imidazo[1,2-a][1,8]naphthyridine Framework
;
_journal_issue 15
_journal_name_full Organometallics
_journal_page_first 4306
_journal_paper_doi 10.1021/om4004658
_journal_volume 32
_journal_year 2013
_chemical_formula_moiety 'C28 H29 Cl3 Ir N3 Sn'
_chemical_formula_sum 'C28 H29 Cl3 Ir N3 Sn'
_chemical_formula_weight 824.78
_chemical_name_systematic
; 
 ? 
;
_space_group_IT_number 15
_symmetry_cell_setting monoclinic
_symmetry_space_group_name_Hall '-C 2yc'
_symmetry_space_group_name_H-M 'C 1 2/c 1'
_atom_sites_solution_hydrogens geom
_atom_sites_solution_primary direct
_atom_sites_solution_secondary difmap
_audit_creation_method SHELXL-97
_cell_angle_alpha 90.00
_cell_angle_beta 92.872(3)
_cell_angle_gamma 90.00
_cell_formula_units_Z 8
_cell_length_a 36.268(5)
_cell_length_b 9.3125(12)
_cell_length_c 18.140(2)
_cell_measurement_reflns_used 9701
_cell_measurement_temperature 100(2)
_cell_measurement_theta_max 28.27
_cell_measurement_theta_min 2.25
_cell_volume 6119.0(13)
_computing_cell_refinement 'Bruker SAINT'
_computing_data_collection 'Bruker APEX'
_computing_data_reduction 'Bruker SAINT'
_computing_molecular_graphics ORTEP
_computing_publication_material ciftab
_computing_structure_refinement 'SHELXL-97 (Sheldrick, 1997)'
_computing_structure_solution 'SHELXS-97 (Sheldrick, 1990)'
_diffrn_ambient_temperature 100(2)
_diffrn_measured_fraction_theta_full 0.978
_diffrn_measured_fraction_theta_max 0.978
_diffrn_measurement_device_type 'Bruker SMART APEX'
_diffrn_measurement_method 'omega scans'
_diffrn_radiation_monochromator graphite
_diffrn_radiation_source 'fine-focus sealed tube'
_diffrn_radiation_type MoK\a
_diffrn_radiation_wavelength 0.71073
_diffrn_reflns_av_R_equivalents 0.0590
_diffrn_reflns_av_sigmaI/netI 0.0559
_diffrn_reflns_limit_h_max 47
_diffrn_reflns_limit_h_min -48
_diffrn_reflns_limit_k_max 12
_diffrn_reflns_limit_k_min -12
_diffrn_reflns_limit_l_max 24
_diffrn_reflns_limit_l_min -23
_diffrn_reflns_number 26196
_diffrn_reflns_theta_full 28.36
_diffrn_reflns_theta_max 28.36
_diffrn_reflns_theta_min 2.76
_exptl_absorpt_coefficient_mu 5.444
_exptl_absorpt_correction_T_max 0.3943
_exptl_absorpt_correction_T_min 0.3431
_exptl_absorpt_correction_type empirical
_exptl_absorpt_process_details SADABS
_exptl_crystal_colour orange
_exptl_crystal_density_diffrn 1.791
_exptl_crystal_density_method 'not measured'
_exptl_crystal_description block
_exptl_crystal_F_000 3168
_exptl_crystal_size_max 0.25
_exptl_crystal_size_mid 0.23
_exptl_crystal_size_min 0.21
_platon_squeeze_details
;
;
_refine_diff_density_max 2.602
_refine_diff_density_min -1.999
_refine_diff_density_rms 0.243
_refine_ls_extinction_method none
_refine_ls_goodness_of_fit_ref 1.072
_refine_ls_hydrogen_treatment mixed
_refine_ls_matrix_type full
_refine_ls_number_parameters 332
_refine_ls_number_reflns 7492
_refine_ls_number_restraints 0
_refine_ls_restrained_S_all 1.072
_refine_ls_R_factor_all 0.0510
_refine_ls_R_factor_gt 0.0363
_refine_ls_shift/su_max 0.001
_refine_ls_shift/su_mean 0.000
_refine_ls_structure_factor_coef Fsqd
_refine_ls_weighting_details 'calc w=1/[\s^2^(Fo^2^)+(0.0553P)^2^+0.0896P] where P=(Fo^2^+2Fc^2^)/3'
_refine_ls_weighting_scheme calc
_refine_ls_wR_factor_gt 0.0905
_refine_ls_wR_factor_ref 0.1019
_reflns_number_gt 6279
_reflns_number_total 7492
_reflns_threshold_expression >2sigma(I)
_cod_data_source_file om4004658_si_002.cif
_cod_data_source_block compound4
_cod_depositor_comments
;
The following automatic conversions were performed:

'_symmetry_cell_setting' value 'Monoclinic' changed to 'monoclinic'
according to /home/saulius/struct/CIF-dictionaries/cif_core.dic
dictionary named 'cif_core.dic' version 2.4.2 from 2011-04-26.

Automatic conversion script
Id: cif_fix_values 1891 2012-01-12 08:04:46Z andrius 
;
_cod_original_cell_volume 6119.1(14)
_cod_original_sg_symbol_H-M C2/c
_cod_database_code 4081131

loop_
_symmetry_equiv_pos_as_xyz
'x, y, z'
'-x, y, -z+1/2'
'x+1/2, y+1/2, z'
'-x+1/2, y+1/2, -z+1/2'
'-x, -y, -z'
'x, -y, z-1/2'
'-x+1/2, -y+1/2, -z'
'x+1/2, -y+1/2, z-1/2'

loop_
_atom_site_label
_atom_site_type_symbol
_atom_site_fract_x
_atom_site_fract_y
_atom_site_fract_z
_atom_site_U_iso_or_equiv
_atom_site_adp_type
_atom_site_occupancy
_atom_site_symmetry_multiplicity
_atom_site_calc_flag
_atom_site_refinement_flags
Ir1 Ir 0.162345(5) 0.093319(18) 0.165346(9) 0.01589(7) Uani 1 1 d .
Sn1 Sn 0.159513(8) 0.31136(3) 0.082840(16) 0.01590(9) Uani 1 1 d .
C12 C 0.16413(16) 0.3198(6) 0.2920(3) 0.0310(12) Uani 1 1 d .
H12 H 0.1899 0.3280 0.2853 0.037 Uiso 1 1 calc R
C8 C 0.18382(15) -0.1801(6) 0.0472(3) 0.0286(11) Uani 1 1 d .
H8A H 0.1791 -0.1122 0.0066 0.043 Uiso 1 1 calc R
H8B H 0.1624 -0.2430 0.0513 0.043 Uiso 1 1 calc R
H8C H 0.2056 -0.2382 0.0376 0.043 Uiso 1 1 calc R
Cl2 Cl 0.20882(3) 0.47590(13) 0.10481(7) 0.0259(3) Uani 1 1 d .
Cl1 Cl 0.16485(4) 0.28236(14) -0.04620(7) 0.0295(3) Uani 1 1 d .
C7 C 0.15012(14) -0.2477(5) 0.2061(3) 0.0280(11) Uani 1 1 d .
H7A H 0.1625 -0.3412 0.2060 0.042 Uiso 1 1 calc R
H7B H 0.1298 -0.2469 0.1683 0.042 Uiso 1 1 calc R
H7C H 0.1403 -0.2306 0.2546 0.042 Uiso 1 1 calc R
Cl3 Cl 0.10841(3) 0.47166(14) 0.07569(8) 0.0288(3) Uani 1 1 d .
N1 N 0.10537(11) 0.0675(4) 0.1524(2) 0.0193(8) Uani 1 1 d .
C22 C 0.02399(14) -0.1585(6) 0.0388(3) 0.0281(11) Uani 1 1 d .
C19 C 0.08274(13) -0.0116(5) 0.1094(3) 0.0206(10) Uani 1 1 d .
N2 N 0.04755(11) 0.0005(5) 0.1339(2) 0.0256(9) Uani 1 1 d .
C14 C 0.11144(19) 0.3900(7) 0.3576(4) 0.0429(16) Uani 1 1 d .
H14 H 0.1009 0.4448 0.3954 0.051 Uiso 1 1 calc R
C20 C 0.08940(15) -0.0958(5) 0.0469(3) 0.0272(12) Uani 1 1 d .
H20 H 0.1135 -0.1020 0.0288 0.033 Uiso 1 1 calc R
C17 C 0.08469(14) 0.1331(6) 0.2052(3) 0.0229(10) Uani 1 1 d .
C18 C 0.04845(15) 0.0906(6) 0.1937(3) 0.0303(13) Uani 1 1 d .
H18 H 0.0282 0.1183 0.2216 0.036 Uiso 1 1 calc R
C16 C 0.10514(14) 0.2247(6) 0.2568(3) 0.0261(11) Uani 1 1 d .
C15 C 0.08938(16) 0.3019(7) 0.3121(3) 0.0373(14) Uani 1 1 d .
H15 H 0.0637 0.2947 0.3190 0.045 Uiso 1 1 calc R
C21 C 0.06047(15) -0.1684(6) 0.0128(3) 0.0326(13) Uani 1 1 d .
H21 H 0.0647 -0.2265 -0.0289 0.039 Uiso 1 1 calc R
N3 N -0.01494(13) -0.0537(7) 0.1299(3) 0.0430(13) Uani 1 1 d .
C3 C 0.19057(14) -0.0987(5) 0.1182(3) 0.0217(10) Uani 1 1 d .
C11 C 0.14312(13) 0.2296(5) 0.2454(3) 0.0220(10) Uani 1 1 d .
C1 C 0.19572(14) -0.0403(5) 0.2428(3) 0.0231(10) Uani 1 1 d .
C2 C 0.17723(13) -0.1319(6) 0.1898(3) 0.0216(10) Uani 1 1 d .
C4 C 0.21615(12) 0.0151(5) 0.1275(3) 0.0206(10) Uani 1 1 d .
C9 C 0.23909(15) 0.0748(6) 0.0683(3) 0.0292(12) Uani 1 1 d .
H9A H 0.2624 0.0218 0.0676 0.044 Uiso 1 1 calc R
H9B H 0.2442 0.1765 0.0782 0.044 Uiso 1 1 calc R
H9C H 0.2257 0.0652 0.0203 0.044 Uiso 1 1 calc R
C6 C 0.19148(15) -0.0403(6) 0.3239(3) 0.0307(12) Uani 1 1 d .
H6A H 0.1669 -0.0758 0.3345 0.046 Uiso 1 1 calc R
H6B H 0.1945 0.0577 0.3430 0.046 Uiso 1 1 calc R
H6C H 0.2103 -0.1028 0.3478 0.046 Uiso 1 1 calc R
C10 C 0.24727(14) 0.1584(6) 0.2370(3) 0.0321(13) Uani 1 1 d .
H10A H 0.2721 0.1193 0.2323 0.048 Uiso 1 1 calc R
H10B H 0.2427 0.1723 0.2894 0.048 Uiso 1 1 calc R
H10C H 0.2452 0.2508 0.2113 0.048 Uiso 1 1 calc R
C5 C 0.21920(13) 0.0552(6) 0.2035(3) 0.0227(10) Uani 1 1 d .
C13 C 0.14902(18) 0.3973(6) 0.3473(3) 0.0353(14) Uani 1 1 d .
H13 H 0.1644 0.4561 0.3787 0.042 Uiso 1 1 calc R
C26 C -0.04058(16) -0.2136(7) 0.0379(3) 0.0400(15) Uani 1 1 d .
H26 H -0.0618 -0.2614 0.0172 0.048 Uiso 1 1 calc R
C23 C 0.01725(15) -0.0719(6) 0.0999(3) 0.0314(12) Uani 1 1 d .
C27 C -0.00692(17) -0.2345(7) 0.0074(3) 0.0381(14) Uani 1 1 d .
C24 C -0.04407(16) -0.1236(8) 0.0987(4) 0.0456(17) Uani 1 1 d .
C25 C -0.08049(19) -0.1040(10) 0.1338(4) 0.064(2) Uani 1 1 d .
H25A H -0.0774 -0.1238 0.1868 0.095 Uiso 1 1 calc R
H25B H -0.0987 -0.1704 0.1111 0.095 Uiso 1 1 calc R
H25C H -0.0891 -0.0050 0.1263 0.095 Uiso 1 1 calc R
C28 C -0.00349(17) -0.3282(8) -0.0594(4) 0.0432(16) Uani 1 1 d .
H28A H -0.0279 -0.3650 -0.0755 0.065 Uiso 1 1 calc R
H28B H 0.0130 -0.4088 -0.0469 0.065 Uiso 1 1 calc R
H28C H 0.0066 -0.2719 -0.0993 0.065 Uiso 1 1 calc R

loop_
_atom_site_aniso_label
_atom_site_aniso_U_11
_atom_site_aniso_U_22
_atom_site_aniso_U_33
_atom_site_aniso_U_23
_atom_site_aniso_U_13
_atom_site_aniso_U_12
Ir1 0.01144(11) 0.01785(11) 0.01848(11) 0.00258(6) 0.00164(7) -0.00112(6)
Sn1 0.01497(17) 0.01474(16) 0.01799(16) 0.00031(11) 0.00083(12) -0.00107(11)
C12 0.024(3) 0.026(3) 0.042(3) -0.002(2) -0.005(2) -0.004(2)
C8 0.029(3) 0.022(3) 0.035(3) -0.004(2) 0.004(2) 0.008(2)
Cl2 0.0215(6) 0.0226(6) 0.0335(6) -0.0013(5) -0.0005(5) -0.0072(5)
Cl1 0.0373(7) 0.0328(7) 0.0185(6) -0.0021(5) 0.0022(5) -0.0039(6)
C7 0.025(3) 0.021(3) 0.039(3) 0.003(2) 0.007(2) -0.006(2)
Cl3 0.0198(6) 0.0249(6) 0.0412(7) -0.0025(5) -0.0027(5) 0.0049(5)
N1 0.0109(19) 0.030(2) 0.0171(19) 0.0002(16) 0.0033(15) 0.0002(16)
C22 0.017(3) 0.040(3) 0.027(3) -0.005(2) -0.002(2) -0.005(2)
C19 0.013(2) 0.027(3) 0.021(2) 0.0000(19) -0.0003(18) -0.0028(19)
N2 0.013(2) 0.042(3) 0.022(2) -0.0037(19) 0.0019(16) -0.0054(18)
C14 0.043(4) 0.049(4) 0.037(3) -0.022(3) 0.004(3) -0.001(3)
C20 0.017(3) 0.035(3) 0.029(3) -0.007(2) 0.002(2) -0.001(2)
C17 0.019(2) 0.031(3) 0.018(2) -0.002(2) 0.0037(19) 0.002(2)
C18 0.017(3) 0.052(4) 0.022(3) -0.014(2) 0.008(2) -0.004(2)
C16 0.021(3) 0.038(3) 0.019(2) -0.003(2) 0.0046(19) -0.004(2)
C15 0.026(3) 0.054(4) 0.033(3) -0.015(3) 0.011(2) -0.005(3)
C21 0.028(3) 0.041(3) 0.030(3) -0.014(2) 0.003(2) -0.006(2)
N3 0.019(2) 0.075(4) 0.036(3) -0.021(3) 0.005(2) -0.016(2)
C3 0.014(2) 0.026(3) 0.026(3) 0.0025(19) 0.0050(19) 0.0055(18)
C11 0.020(2) 0.017(2) 0.029(3) 0.0033(19) 0.005(2) -0.0016(19)
C1 0.019(2) 0.021(2) 0.028(3) 0.011(2) -0.001(2) 0.0040(19)
C2 0.013(2) 0.025(2) 0.028(3) 0.009(2) 0.0051(19) 0.0038(19)
C4 0.008(2) 0.027(3) 0.028(2) 0.006(2) 0.0063(18) 0.0035(18)
C9 0.020(3) 0.036(3) 0.033(3) 0.009(2) 0.013(2) 0.006(2)
C6 0.026(3) 0.040(3) 0.026(3) 0.015(2) 0.002(2) 0.006(2)
C10 0.020(3) 0.034(3) 0.041(3) 0.012(2) -0.009(2) -0.005(2)
C5 0.011(2) 0.032(3) 0.025(3) 0.006(2) -0.0006(19) 0.001(2)
C13 0.039(4) 0.033(3) 0.034(3) -0.015(2) -0.002(3) -0.008(2)
C26 0.024(3) 0.061(4) 0.035(3) -0.005(3) -0.002(2) -0.017(3)
C23 0.017(3) 0.047(3) 0.031(3) -0.008(2) 0.006(2) -0.011(2)
C27 0.034(3) 0.049(4) 0.031(3) -0.004(3) -0.001(2) -0.010(3)
C24 0.015(3) 0.078(5) 0.044(4) -0.016(3) 0.002(3) -0.018(3)
C25 0.021(3) 0.113(7) 0.059(5) -0.033(4) 0.010(3) -0.026(4)
C28 0.029(3) 0.055(4) 0.044(4) -0.016(3) -0.004(3) -0.010(3)

loop_
_atom_type_symbol
_atom_type_description
_atom_type_scat_dispersion_real
_atom_type_scat_dispersion_imag
_atom_type_scat_source
C C 0.0033 0.0016 'International Tables Vol C Tables 4.2.6.8 and 6.1.1.4'
H H 0.0000 0.0000 'International Tables Vol C Tables 4.2.6.8 and 6.1.1.4'
N N 0.0061 0.0033 'International Tables Vol C Tables 4.2.6.8 and 6.1.1.4'
Ir Ir -1.4442 7.9887 'International Tables Vol C Tables 4.2.6.8 and 6.1.1.4'
Sn Sn -0.6537 1.4246 'International Tables Vol C Tables 4.2.6.8 and 6.1.1.4'
Cl Cl 0.1484 0.1585 'International Tables Vol C Tables 4.2.6.8 and 6.1.1.4'

loop_
_geom_angle_atom_site_label_1
_geom_angle_atom_site_label_2
_geom_angle_atom_site_label_3
_geom_angle
C11 Ir1 N1 77.47(17)
C11 Ir1 C5 103.0(2)
N1 Ir1 C5 159.81(18)
C11 Ir1 C1 95.3(2)
N1 Ir1 C1 121.27(17)
C5 Ir1 C1 38.64(18)
C11 Ir1 C2 121.90(18)
N1 Ir1 C2 98.30(17)
C5 Ir1 C2 63.99(19)
C1 Ir1 C2 37.89(19)
C11 Ir1 C4 138.35(19)
N1 Ir1 C4 143.99(17)
C5 Ir1 C4 37.87(18)
C1 Ir1 C4 63.12(18)
C2 Ir1 C4 62.66(17)
C11 Ir1 C3 157.97(19)
N1 Ir1 C3 109.48(17)
C5 Ir1 C3 63.14(19)
C1 Ir1 C3 63.02(19)
C2 Ir1 C3 37.74(18)
C4 Ir1 C3 36.81(18)
C11 Ir1 Sn1 85.29(13)
N1 Ir1 Sn1 90.89(11)
C5 Ir1 Sn1 109.30(14)
C1 Ir1 Sn1 147.27(13)
C2 Ir1 Sn1 152.55(13)
C4 Ir1 Sn1 95.20(12)
C3 Ir1 Sn1 114.83(13)
Cl2 Sn1 Cl1 98.10(5)
Cl2 Sn1 Cl3 100.51(5)
Cl1 Sn1 Cl3 96.86(5)
Cl2 Sn1 Ir1 114.35(3)
Cl1 Sn1 Ir1 119.39(4)
Cl3 Sn1 Ir1 123.11(4)
C13 C12 C11 122.3(5)
C19 N1 C17 108.1(4)
C19 N1 Ir1 135.4(3)
C17 N1 Ir1 116.1(3)
C23 C22 C27 116.0(5)
C23 C22 C21 119.9(5)
C27 C22 C21 124.2(5)
N1 C19 N2 108.7(4)
N1 C19 C20 131.0(4)
N2 C19 C20 120.3(4)
C18 N2 C19 108.6(4)
C18 N2 C23 129.0(4)
C19 N2 C23 122.4(4)
C13 C14 C15 119.3(5)
C21 C20 C19 118.7(5)
C18 C17 N1 108.2(4)
C18 C17 C16 136.3(5)
N1 C17 C16 115.4(4)
N2 C18 C17 106.3(4)
C15 C16 C11 122.3(5)
C15 C16 C17 124.1(5)
C11 C16 C17 113.6(4)
C16 C15 C14 119.5(6)
C20 C21 C22 121.4(5)
C23 N3 C24 117.2(5)
C4 C3 C2 107.5(4)
C4 C3 C8 123.9(5)
C2 C3 C8 128.0(5)
C4 C3 Ir1 70.6(3)
C2 C3 Ir1 69.4(3)
C8 C3 Ir1 131.9(3)
C12 C11 C16 116.2(5)
C12 C11 Ir1 127.0(4)
C16 C11 Ir1 116.7(4)
C2 C1 C5 107.6(4)
C2 C1 C6 126.8(5)
C5 C1 C6 125.6(5)
C2 C1 Ir1 71.4(3)
C5 C1 Ir1 69.8(3)
C6 C1 Ir1 123.5(4)
C1 C2 C3 108.1(4)
C1 C2 C7 126.0(4)
C3 C2 C7 125.8(5)
C1 C2 Ir1 70.7(3)
C3 C2 Ir1 72.8(3)
C7 C2 Ir1 124.6(3)
C3 C4 C5 109.3(4)
C3 C4 C9 125.3(5)
C5 C4 C9 125.2(5)
C3 C4 Ir1 72.6(3)
C5 C4 Ir1 69.1(3)
C9 C4 Ir1 128.9(3)
C4 C5 C1 107.3(4)
C4 C5 C10 125.2(5)
C1 C5 C10 126.6(5)
C4 C5 Ir1 73.1(3)
C1 C5 Ir1 71.6(3)
C10 C5 Ir1 129.5(4)
C12 C13 C14 120.3(5)
C27 C26 C24 121.3(5)
N3 C23 C22 126.2(5)
N3 C23 N2 116.4(5)
C22 C23 N2 117.4(5)
C26 C27 C22 117.8(5)
C26 C27 C28 121.1(5)
C22 C27 C28 121.1(5)
N3 C24 C26 121.6(6)
N3 C24 C25 116.9(6)
C26 C24 C25 121.5(5)

loop_
_geom_bond_atom_site_label_1
_geom_bond_atom_site_label_2
_geom_bond_distance
Ir1 C11 2.076(5)
Ir1 N1 2.082(4)
Ir1 C5 2.171(5)
Ir1 C1 2.195(5)
Ir1 C2 2.205(5)
Ir1 C4 2.224(4)
Ir1 C3 2.251(5)
Ir1 Sn1 2.5215(4)
Sn1 Cl2 2.3735(12)
Sn1 Cl1 2.3739(13)
Sn1 Cl3 2.3783(13)
C12 C13 1.372(8)
C12 C11 1.392(7)
C8 C3 1.503(7)
C7 C2 1.498(7)
N1 C19 1.327(6)
N1 C17 1.388(6)
C22 C23 1.402(8)
C22 C27 1.420(7)
C22 C21 1.429(8)
C19 N2 1.377(6)
C19 C20 1.410(7)
N2 C18 1.370(6)
N2 C23 1.406(6)
C14 C13 1.387(9)
C14 C15 1.389(8)
C20 C21 1.369(7)
C17 C18 1.378(7)
C17 C16 1.443(7)
C16 C15 1.381(7)
C16 C11 1.404(7)
N3 C23 1.324(7)
N3 C24 1.342(7)
C3 C4 1.413(7)
C3 C2 1.442(7)
C1 C2 1.428(7)
C1 C5 1.444(7)
C1 C6 1.487(7)
C4 C5 1.427(7)
C4 C9 1.498(7)
C10 C5 1.507(7)
C26 C27 1.379(8)
C26 C24 1.395(9)
C27 C28 1.503(8)
C24 C25 1.506(9)

loop_
_platon_squeeze_void_nr
_platon_squeeze_void_average_x
_platon_squeeze_void_average_y
_platon_squeeze_void_average_z
_platon_squeeze_void_volume
_platon_squeeze_void_count_electrons
_platon_squeeze_void_content
1 0.500 0.086 0.250 138 67 ' '
2 0.500 -0.087 0.750 138 65 ' '
3 0.000 0.413 0.750 138 65 ' '
4 0.275 0.229 0.594 8 5 ' '
5 0.725 0.229 0.906 8 5 ' '
6 0.225 0.271 0.406 8 5 ' '
7 0.775 0.271 0.094 8 5 ' '
8 0.000 0.586 0.250 138 67 ' '
9 0.225 0.729 0.906 8 5 ' '
10 0.775 0.729 0.594 8 5 ' '
11 0.275 0.771 0.094 8 5 ' '
12 0.725 0.771 0.406 8 5 ' '
